data_9014347
loop_
_publ_author_name
'Ziegler, G.'

_publ_section_title
;
 The Crystal Structure of Lithium Sulphate Mono-Hydrate, Li2 S O4
 (H2 O)
 _cod_database_code 1010246
;
_journal_name_full 'Zeitschrift fur Kristallographie'
_journal_page_first 456
_journal_page_last 461
_journal_volume 89
_journal_year 1934
_chemical_formula_sum 'Li2 O5 S'
_space_group_IT_number 4
_symmetry_space_group_name_Hall 'P 2yb'
_symmetry_space_group_name_H-M 'P 1 21 1'
_cell_angle_alpha 90
_cell_angle_beta 107.58
_cell_angle_gamma 90
_cell_length_a 5.43
_cell_length_b 4.83
_cell_length_c 8.14
_cell_formula_units_Z 2
_cell_volume 203.516
_database_code_amcsd 0017180
_exptl_crystal_density_diffrn 2.055
_cod_duplicate_entry 1010246
_cod_original_formula_sum 'S O5 Li2'
_cod_database_code 9014347
_amcsd_formula_title 'H2 Li2 O5 S'

loop_
_space_group_symop_operation_xyz
x,y,z
-x,1/2+y,-z

loop_
_atom_site_label
_atom_site_fract_x
_atom_site_fract_y
_atom_site_fract_z
_atom_site_attached_hydrogens
S1 0.20800 0.00000 -0.21100 0
O1 0.15300 -0.13900 -0.08300 0
O2 0.50000 -0.02800 -0.19200 0
O3 0.07800 -0.07800 -0.39700 0
O4 0.16100 0.30600 -0.19700 0
O5 0.56900 0.47200 -0.38600 2
Li1 -0.06900 0.54200 -0.38600 0
Li2 0.16700 0.47800 0.00300 0

loop_
_cod_related_entry_id
_cod_related_entry_database
_cod_related_entry_code
1 AMCSD 0017180
